data_4504543
loop_
_publ_author_name
'Sarkar, Madhushree'
'Biradha, Kumar'

_publ_section_title
;
 Amide-to-Amide Hydrogen Bonds in the Presence of a Pyridine
 Functionality:&#x2009; Crystal Structures of
 Bis(pyridinecarboxamido)alkanes
;
_journal_issue 1
_journal_name_full 'Crystal Growth &amp; Design'
_journal_page_first 202
_journal_paper_doi 10.1021/cg050292l
_journal_volume 6
_journal_year 2006
_chemical_formula_sum 'C18 H22 N4 O2'
_chemical_formula_weight 326.40
_chemical_name_systematic
; 
 ? 
;
_space_group_IT_number 14
_symmetry_cell_setting monoclinic
_symmetry_space_group_name_Hall '-P 2ybc'
_symmetry_space_group_name_H-M 'P 1 21/c 1'
_atom_sites_solution_hydrogens geom
_atom_sites_solution_primary direct
_atom_sites_solution_secondary difmap
_audit_creation_method SHELXL-97
_cell_angle_alpha 90.00
_cell_angle_beta 95.19(3)
_cell_angle_gamma 90.00
_cell_formula_units_Z 2
_cell_length_a 5.2230(10)
_cell_length_b 5.0990(10)
_cell_length_c 31.065(6)
_cell_measurement_reflns_used 25
_cell_measurement_temperature 293(2)
_cell_measurement_theta_max 13
_cell_measurement_theta_min 8
_cell_volume 823.9(3)
_computing_cell_refinement CAD4
_computing_data_collection CAD4
_computing_data_reduction CAD4
_computing_structure_refinement 'SHELXL-97 (Sheldrick, 1997)'
_computing_structure_solution 'SHELXS-97 (Sheldrick, 1990)'
_diffrn_ambient_temperature 293(2)
_diffrn_measured_fraction_theta_full 0.965
_diffrn_measured_fraction_theta_max 0.965
_diffrn_measurement_device_type Cad4-Mach3
_diffrn_measurement_method \w-scans
_diffrn_radiation_monochromator graphite
_diffrn_radiation_source 'fine-focus sealed tube'
_diffrn_radiation_type MoK\a
_diffrn_radiation_wavelength 0.70930
_diffrn_reflns_av_R_equivalents 0.0420
_diffrn_reflns_av_sigmaI/netI 0.0927
_diffrn_reflns_limit_h_max 6
_diffrn_reflns_limit_h_min 0
_diffrn_reflns_limit_k_max 0
_diffrn_reflns_limit_k_min -6
_diffrn_reflns_limit_l_max 36
_diffrn_reflns_limit_l_min -36
_diffrn_reflns_number 1556
_diffrn_reflns_theta_full 24.92
_diffrn_reflns_theta_max 24.92
_diffrn_reflns_theta_min 1.31
_diffrn_standards_decay_% 0
_diffrn_standards_interval_time 60
_diffrn_standards_number 3
_exptl_absorpt_coefficient_mu 0.088
_exptl_absorpt_correction_type none
_exptl_crystal_colour white
_exptl_crystal_density_diffrn 1.316
_exptl_crystal_density_meas ?
_exptl_crystal_density_method 'not measured'
_exptl_crystal_description needle
_exptl_crystal_F_000 348
_exptl_crystal_size_max 0.15
_exptl_crystal_size_mid 0.10
_exptl_crystal_size_min 0.10
_refine_diff_density_max 0.266
_refine_diff_density_min -0.211
_refine_diff_density_rms 0.061
_refine_ls_extinction_coef 0.018(4)
_refine_ls_extinction_expression Fc^*^=kFc[1+0.001xFc^2^\l^3^/sin(2\q)]^-1/4^
_refine_ls_extinction_method SHELXL
_refine_ls_goodness_of_fit_ref 1.069
_refine_ls_hydrogen_treatment constr
_refine_ls_matrix_type full
_refine_ls_number_parameters 110
_refine_ls_number_reflns 1393
_refine_ls_number_restraints 0
_refine_ls_restrained_S_all 1.069
_refine_ls_R_factor_all 0.1769
_refine_ls_R_factor_gt 0.0683
_refine_ls_shift/su_max 0.000
_refine_ls_shift/su_mean 0.000
_refine_ls_structure_factor_coef Fsqd
_refine_ls_weighting_details 'calc w=1/[\s^2^(Fo^2^)+(0.0461P)^2^+0.5478P] where P=(Fo^2^+2Fc^2^)/3'
_refine_ls_weighting_scheme calc
_refine_ls_wR_factor_gt 0.1276
_refine_ls_wR_factor_ref 0.1807
_reflns_number_gt 612
_reflns_number_total 1393
_reflns_threshold_expression >2sigma(I)
_cod_data_source_file cg050292lsi20050627_124720.cif
_cod_data_source_block 3c
_cod_depositor_comments
;
The following automatic conversions were performed:

'_symmetry_cell_setting' value 'Monoclinic' changed to 'monoclinic'
according to /home/saulius/struct/CIF-dictionaries/cif_core.dic
dictionary named 'cif_core.dic' version 2.4.1 from
2010-06-29.

'_refine_ls_hydrogen_treatment' value 'Constr' changed
to 'constr' according to
/home/saulius/struct/CIF-dictionaries/cif_core.dic dictionary named
'cif_core.dic' version 2.4.1 from 2010-06-29.

Automatic conversion script
Id: cif_fix_values 1715 2011-07-08 13:25:40Z adriana 

The following automatic conversions were performed:

'_exptl_crystal_density_meas' value 'not meashured' was changed to
'?' - the value is perceived as not measured.

Automatic conversion script
Id: cif_fix_values 3008 2015-01-20 13:52:24Z robertas 
;
_cod_original_sg_symbol_H-M P2(1)/c
_cod_database_code 4504543

loop_
_symmetry_equiv_pos_as_xyz
'x, y, z'
'-x, y+1/2, -z+1/2'
'-x, -y, -z'
'x, -y-1/2, z-1/2'

loop_
_atom_site_label
_atom_site_type_symbol
_atom_site_fract_x
_atom_site_fract_y
_atom_site_fract_z
_atom_site_U_iso_or_equiv
_atom_site_adp_type
_atom_site_occupancy
_atom_site_symmetry_multiplicity
_atom_site_calc_flag
_atom_site_refinement_flags
O15 O 0.2302(6) 0.8168(6) 0.10209(10) 0.0621(12) Uani 1 1 d .
N10 N 0.8438(7) 0.9951(8) 0.19198(13) 0.0618(13) Uani 1 1 d .
C10 C 0.4494(8) 1.1224(8) 0.15025(14) 0.0411(11) Uani 1 1 d .
C11 C 0.6600(9) 0.9606(9) 0.15916(14) 0.0511(13) Uani 1 1 d .
H11 H 0.6760 0.8171 0.1411 0.061 Uiso 1 1 calc R
C12 C 0.8136(10) 1.2040(10) 0.21691(16) 0.0631(16) Uani 1 1 d .
H12 H 0.9364 1.2343 0.2400 0.076 Uiso 1 1 calc R
C13 C 0.6138(9) 1.3756(9) 0.21061(15) 0.0559(15) Uani 1 1 d .
H13 H 0.6026 1.5184 0.2290 0.067 Uiso 1 1 calc R
C14 C 0.4286(8) 1.3355(9) 0.17679(14) 0.0495(13) Uani 1 1 d .
H14 H 0.2913 1.4511 0.1720 0.059 Uiso 1 1 calc R
C15 C 0.2574(9) 1.0453(8) 0.11403(14) 0.0451(12) Uani 1 1 d .
N20 N 0.1177(6) 1.2406(7) 0.09500(11) 0.0493(11) Uani 1 1 d .
H20 H 0.1437 1.3989 0.1039 0.059 Uiso 1 1 calc R
C20 C -0.0776(8) 1.1894(8) 0.05945(14) 0.0472(13) Uani 1 1 d .
H20A H -0.1940 1.0552 0.0682 0.057 Uiso 1 1 calc .
H20B H 0.0049 1.1225 0.0349 0.057 Uiso 1 1 calc .
C21 C -0.2299(8) 1.4308(8) 0.04581(14) 0.0450(12) Uani 1 1 d .
H21A H -0.1131 1.5670 0.0380 0.054 Uiso 1 1 calc .
H21B H -0.3173 1.4942 0.0700 0.054 Uiso 1 1 calc .
C22 C -0.4272(8) 1.3788(8) 0.00779(14) 0.0467(12) Uani 1 1 d .
H22A H -0.3404 1.3066 -0.0159 0.056 Uiso 1 1 calc .
H22B H -0.5485 1.2485 0.0162 0.056 Uiso 1 1 calc .

loop_
_atom_site_aniso_label
_atom_site_aniso_U_11
_atom_site_aniso_U_22
_atom_site_aniso_U_33
_atom_site_aniso_U_23
_atom_site_aniso_U_13
_atom_site_aniso_U_12
O15 0.070(2) 0.0345(18) 0.075(2) -0.0105(17) -0.0299(19) 0.0042(17)
N10 0.050(3) 0.061(3) 0.069(3) -0.002(2) -0.025(2) 0.001(2)
C10 0.038(2) 0.034(2) 0.049(3) 0.003(2) -0.010(2) 0.004(2)
C11 0.054(3) 0.042(3) 0.054(3) -0.004(2) -0.012(2) 0.004(2)
C12 0.065(4) 0.049(3) 0.069(4) 0.005(3) -0.029(3) -0.012(3)
C13 0.069(3) 0.039(3) 0.057(3) -0.005(2) -0.013(3) -0.007(3)
C14 0.047(3) 0.038(3) 0.060(3) 0.001(2) -0.010(2) 0.000(2)
C15 0.051(3) 0.032(2) 0.049(3) 0.001(2) -0.009(2) 0.000(2)
N20 0.052(2) 0.032(2) 0.059(2) -0.0008(17) -0.0219(19) -0.0014(18)
C20 0.049(3) 0.035(2) 0.054(3) -0.004(2) -0.018(2) 0.003(2)
C21 0.041(3) 0.038(2) 0.053(3) 0.000(2) -0.011(2) 0.008(2)
C22 0.042(3) 0.045(3) 0.050(3) -0.005(2) -0.013(2) 0.003(2)

loop_
_atom_type_symbol
_atom_type_description
_atom_type_scat_dispersion_real
_atom_type_scat_dispersion_imag
_atom_type_scat_source
C C 0.0033 0.0016 'International Tables Vol C Tables 4.2.6.8 and 6.1.1.4'
H H 0.0000 0.0000 'International Tables Vol C Tables 4.2.6.8 and 6.1.1.4'
N N 0.0061 0.0033 'International Tables Vol C Tables 4.2.6.8 and 6.1.1.4'
O O 0.0106 0.0060 'International Tables Vol C Tables 4.2.6.8 and 6.1.1.4'

loop_
_geom_angle_atom_site_label_1
_geom_angle_atom_site_label_2
_geom_angle_atom_site_label_3
_geom_angle
_geom_angle_site_symmetry_1
C12 N10 C11 115.4(4) .
C14 C10 C11 117.2(4) .
C14 C10 C15 125.2(4) .
C11 C10 C15 117.6(4) .
N10 C11 C10 125.0(4) .
N10 C12 C13 123.9(4) .
C12 C13 C14 119.4(4) .
C10 C14 C13 119.1(4) .
O15 C15 N20 121.9(4) .
O15 C15 C10 122.0(4) .
N20 C15 C10 116.1(4) .
C15 N20 C20 121.1(3) .
N20 C20 C21 112.5(3) .
C20 C21 C22 112.4(3) .
C22 C22 C21 113.2(4) 3_485

loop_
_geom_bond_atom_site_label_1
_geom_bond_atom_site_label_2
_geom_bond_distance
_geom_bond_site_symmetry_2
O15 C15 1.227(5) .
N10 C12 1.334(6) .
N10 C11 1.347(5) .
C10 C14 1.374(6) .
C10 C11 1.383(6) .
C10 C15 1.491(5) .
C12 C13 1.362(6) .
C13 C14 1.377(5) .
C15 N20 1.340(5) .
N20 C20 1.458(5) .
C20 C21 1.506(5) .
C21 C22 1.519(5) .
C22 C22 1.508(8) 3_485
